data_4112496
loop_
_publ_author_name
'Norio Nakata'
'Rika Izumi'
'Vladimir Ya. Lee'
'Masaaki Ichinohe'
'Akira Sekiguchi'

_publ_section_title
;
 1,3-Disila-2-gallata- and -indata allenic Anions [>SiMSi<]-.Li+ (M = Ga,
 In): Compounds Featuring Double Bonds between Elements of Groups 13 and
 14
;
_journal_name_full 'Journal of the American Chemical Society'
_journal_page_first 5058
_journal_page_last 5059
_journal_paper_doi 10.1021/ja040001h
_journal_volume 126
_journal_year 2004
_chemical_formula_sum 'C58 H122 Ga Li O4 Si6'
_chemical_formula_weight 1128.76
_chemical_melting_point 427(1)
_chemical_name_systematic
; 
 Tetrakis(tetrahydrofuran)lithium(I) 1,1,3,3-tetrakis-
[di-tert-butyl(methyl)silyl]-1,3-disila-2-gallataallene 
;
_space_group_IT_number 13
_symmetry_cell_setting monoclinic
_symmetry_space_group_name_Hall '-P 2yac'
_symmetry_space_group_name_H-M 'P 1 2/n 1'
_atom_sites_solution_hydrogens geom
_atom_sites_solution_primary direct
_atom_sites_solution_secondary difmap
_audit_creation_method SHELXL-97
_cell_angle_alpha 90.00
_cell_angle_beta 104.763(3)
_cell_angle_gamma 90.00
_cell_formula_units_Z 4
_cell_length_a 24.2290(12)
_cell_length_b 12.0770(5)
_cell_length_c 24.5730(11)
_cell_measurement_temperature 120(2)
_cell_measurement_theta_max 27.50
_cell_measurement_theta_min 2.17
_cell_volume 6953.0(6)
_computing_cell_refinement 'HKL scalepack'
_computing_data_collection 'MacScience Xpress'
_computing_data_reduction Denzo
_computing_molecular_graphics ORTEP
_computing_publication_material CIFTAB
_computing_structure_refinement 'SHELXL-97 (Sheldrick, 1997)'
_computing_structure_solution 'SHELXS-97 (Sheldrick, 1990)'
_diffrn_ambient_temperature 120(2)
_diffrn_measured_fraction_theta_full 0.996
_diffrn_measured_fraction_theta_max 0.996
_diffrn_measurement_device_type 'MacScience DIP2030 Image plate'
_diffrn_radiation_monochromator graphite
_diffrn_radiation_source 'rotating anode'
_diffrn_radiation_type MoK\a
_diffrn_radiation_wavelength 0.71070
_diffrn_reflns_av_R_equivalents 0.0000
_diffrn_reflns_av_sigmaI/netI 0.0851
_diffrn_reflns_limit_h_max 31
_diffrn_reflns_limit_h_min 0
_diffrn_reflns_limit_k_max 15
_diffrn_reflns_limit_k_min 0
_diffrn_reflns_limit_l_max 30
_diffrn_reflns_limit_l_min -31
_diffrn_reflns_number 15933
_diffrn_reflns_theta_full 27.50
_diffrn_reflns_theta_max 27.50
_diffrn_reflns_theta_min 2.17
_exptl_absorpt_coefficient_mu 0.537
_exptl_absorpt_correction_type none
_exptl_crystal_colour 'dark red'
_exptl_crystal_density_diffrn 1.078
_exptl_crystal_description cube
_exptl_crystal_F_000 2480
_exptl_crystal_size_max 0.20
_exptl_crystal_size_mid 0.15
_exptl_crystal_size_min 0.15
_refine_diff_density_max 0.366
_refine_diff_density_min -0.849
_refine_diff_density_rms 0.081
_refine_ls_extinction_method none
_refine_ls_goodness_of_fit_ref 0.926
_refine_ls_hydrogen_treatment mixed
_refine_ls_matrix_type full
_refine_ls_number_parameters 660
_refine_ls_number_reflns 15933
_refine_ls_number_restraints 0
_refine_ls_restrained_S_all 0.926
_refine_ls_R_factor_all 0.1044
_refine_ls_R_factor_gt 0.0564
_refine_ls_shift/su_max 0.002
_refine_ls_shift/su_mean 0.000
_refine_ls_structure_factor_coef Fsqd
_refine_ls_weighting_details 'calc w=1/[\s^2^(Fo^2^)+(0.0816P)^2^+0.0000P] where P=(Fo^2^+2Fc^2^)/3'
_refine_ls_weighting_scheme calc
_refine_ls_wR_factor_gt 0.1332
_refine_ls_wR_factor_ref 0.1516
_reflns_number_gt 9382
_reflns_number_total 15933
_reflns_threshold_expression >2sigma(I)
_cod_data_source_file ja040001h.cif
_cod_data_source_block a
_cod_original_cell_volume 6953.0(5)
_cod_original_sg_symbol_H-M 'P 2/n '
_cod_database_code 4112496

loop_
_symmetry_equiv_pos_as_xyz
'x, y, z'
'-x+1/2, y, -z+1/2'
'-x, -y, -z'
'x-1/2, -y, z-1/2'

loop_
_atom_site_label
_atom_site_type_symbol
_atom_site_fract_x
_atom_site_fract_y
_atom_site_fract_z
_atom_site_U_iso_or_equiv
_atom_site_adp_type
_atom_site_occupancy
_atom_site_symmetry_multiplicity
_atom_site_calc_flag
_atom_site_refinement_flags
Ga1 Ga 0.747608(14) 0.13843(3) 0.504831(14) 0.02931(9) Uani 1 1 d .
Si1 Si 0.84301(4) 0.16314(7) 0.54323(4) 0.02994(19) Uani 1 1 d .
Si2 Si 0.88560(4) 0.01160(7) 0.59919(3) 0.03013(19) Uani 1 1 d .
C1 C 0.96581(14) 0.0236(3) 0.61374(15) 0.0461(8) Uani 1 1 d .
H1 H 0.9838 -0.0234 0.6459 0.069 Uiso 1 1 calc R
H2 H 0.9772 0.1008 0.6224 0.069 Uiso 1 1 calc R
H3 H 0.9780 -0.0004 0.5805 0.069 Uiso 1 1 calc R
C2 C 0.86789(14) -0.1364(2) 0.57028(13) 0.0371(7) Uani 1 1 d .
C3 C 0.91037(16) -0.2237(3) 0.60311(15) 0.0499(9) Uani 1 1 d .
H4 H 0.9015 -0.2962 0.5851 0.075 Uiso 1 1 calc R
H5 H 0.9071 -0.2276 0.6420 0.075 Uiso 1 1 calc R
H6 H 0.9494 -0.2024 0.6030 0.075 Uiso 1 1 calc R
C4 C 0.80660(15) -0.1711(3) 0.57082(16) 0.0525(10) Uani 1 1 d .
H7 H 0.7795 -0.1153 0.5510 0.079 Uiso 1 1 calc R
H8 H 0.8038 -0.1770 0.6098 0.079 Uiso 1 1 calc R
H9 H 0.7976 -0.2428 0.5520 0.079 Uiso 1 1 calc R
C5 C 0.87146(17) -0.1394(3) 0.50887(14) 0.0482(9) Uani 1 1 d .
H10 H 0.8649 -0.2152 0.4944 0.072 Uiso 1 1 calc R
H11 H 0.9094 -0.1146 0.5068 0.072 Uiso 1 1 calc R
H12 H 0.8424 -0.0902 0.4862 0.072 Uiso 1 1 calc R
C6 C 0.86884(17) 0.0311(3) 0.67149(14) 0.0463(9) Uani 1 1 d .
C7 C 0.9035(2) 0.1340(3) 0.69918(15) 0.0685(13) Uani 1 1 d .
H13 H 0.8951 0.1969 0.6731 0.103 Uiso 1 1 calc R
H14 H 0.9444 0.1172 0.7079 0.103 Uiso 1 1 calc R
H15 H 0.8929 0.1528 0.7340 0.103 Uiso 1 1 calc R
C8 C 0.80493(19) 0.0530(4) 0.66542(18) 0.0704(14) Uani 1 1 d .
H16 H 0.7824 -0.0076 0.6443 0.106 Uiso 1 1 calc R
H17 H 0.7940 0.1229 0.6453 0.106 Uiso 1 1 calc R
H18 H 0.7978 0.0577 0.7028 0.106 Uiso 1 1 calc R
C9 C 0.88811(18) -0.0669(3) 0.71234(14) 0.0541(10) Uani 1 1 d .
H19 H 0.8838 -0.0470 0.7497 0.081 Uiso 1 1 calc R
H20 H 0.9282 -0.0840 0.7149 0.081 Uiso 1 1 calc R
H21 H 0.8646 -0.1319 0.6983 0.081 Uiso 1 1 calc R
Si3 Si 0.88757(4) 0.23097(7) 0.47490(3) 0.03068(19) Uani 1 1 d .
C10 C 0.96472(14) 0.1851(3) 0.49272(15) 0.0487(9) Uani 1 1 d .
H22 H 0.9855 0.2284 0.4707 0.073 Uiso 1 1 calc R
H23 H 0.9667 0.1064 0.4838 0.073 Uiso 1 1 calc R
H24 H 0.9819 0.1969 0.5329 0.073 Uiso 1 1 calc R
C11 C 0.85671(15) 0.1879(3) 0.39670(13) 0.0397(8) Uani 1 1 d .
C12 C 0.8439(2) 0.0638(3) 0.39352(15) 0.0604(11) Uani 1 1 d .
H25 H 0.8315 0.0409 0.3540 0.091 Uiso 1 1 calc R
H26 H 0.8135 0.0480 0.4122 0.091 Uiso 1 1 calc R
H27 H 0.8784 0.0228 0.4123 0.091 Uiso 1 1 calc R
C13 C 0.90004(16) 0.2099(3) 0.36163(14) 0.0542(10) Uani 1 1 d .
H28 H 0.8827 0.1915 0.3221 0.081 Uiso 1 1 calc R
H29 H 0.9340 0.1639 0.3758 0.081 Uiso 1 1 calc R
H30 H 0.9110 0.2882 0.3646 0.081 Uiso 1 1 calc R
C14 C 0.80120(14) 0.2482(3) 0.36895(14) 0.0434(8) Uani 1 1 d .
H31 H 0.8091 0.3270 0.3651 0.065 Uiso 1 1 calc R
H32 H 0.7741 0.2398 0.3923 0.065 Uiso 1 1 calc R
H33 H 0.7847 0.2164 0.3316 0.065 Uiso 1 1 calc R
C15 C 0.88922(14) 0.3902(3) 0.48379(13) 0.0371(7) Uani 1 1 d .
C16 C 0.92829(16) 0.4167(3) 0.54213(14) 0.0503(9) Uani 1 1 d .
H34 H 0.9293 0.4969 0.5482 0.075 Uiso 1 1 calc R
H35 H 0.9670 0.3899 0.5442 0.075 Uiso 1 1 calc R
H36 H 0.9136 0.3801 0.5712 0.075 Uiso 1 1 calc R
C17 C 0.83029(15) 0.4382(3) 0.48178(14) 0.0419(8) Uani 1 1 d .
H37 H 0.8339 0.5175 0.4906 0.063 Uiso 1 1 calc R
H38 H 0.8142 0.4002 0.5094 0.063 Uiso 1 1 calc R
H39 H 0.8051 0.4278 0.4440 0.063 Uiso 1 1 calc R
C18 C 0.91326(17) 0.4523(3) 0.43999(15) 0.0550(10) Uani 1 1 d .
H40 H 0.8871 0.4436 0.4026 0.082 Uiso 1 1 calc R
H41 H 0.9507 0.4217 0.4398 0.082 Uiso 1 1 calc R
H42 H 0.9173 0.5311 0.4497 0.082 Uiso 1 1 calc R
Si4 Si 0.65448(4) 0.17255(7) 0.46081(4) 0.03033(19) Uani 1 1 d .
Si5 Si 0.60753(3) 0.27140(7) 0.51881(3) 0.02856(18) Uani 1 1 d .
C19 C 0.52753(13) 0.2507(3) 0.49520(14) 0.0403(8) Uani 1 1 d .
H43 H 0.5178 0.1774 0.5071 0.061 Uiso 1 1 calc R
H44 H 0.5149 0.2561 0.4541 0.061 Uiso 1 1 calc R
H45 H 0.5085 0.3078 0.5121 0.061 Uiso 1 1 calc R
C20 C 0.61921(14) 0.4267(2) 0.50516(13) 0.0362(7) Uani 1 1 d .
C21 C 0.58280(15) 0.4540(3) 0.44582(15) 0.0461(9) Uani 1 1 d .
H46 H 0.5423 0.4473 0.4449 0.069 Uiso 1 1 calc R
H47 H 0.5920 0.4023 0.4187 0.069 Uiso 1 1 calc R
H48 H 0.5909 0.5298 0.4360 0.069 Uiso 1 1 calc R
C22 C 0.68202(14) 0.4521(3) 0.50767(15) 0.0438(8) Uani 1 1 d .
H49 H 0.6866 0.5318 0.5029 0.066 Uiso 1 1 calc R
H50 H 0.6933 0.4119 0.4775 0.066 Uiso 1 1 calc R
H51 H 0.7062 0.4287 0.5442 0.066 Uiso 1 1 calc R
C23 C 0.60037(16) 0.5056(3) 0.54701(15) 0.0474(9) Uani 1 1 d .
H52 H 0.6250 0.4942 0.5850 0.071 Uiso 1 1 calc R
H53 H 0.5607 0.4898 0.5469 0.071 Uiso 1 1 calc R
H54 H 0.6036 0.5825 0.5355 0.071 Uiso 1 1 calc R
C24 C 0.62830(13) 0.2331(3) 0.59773(12) 0.0336(7) Uani 1 1 d .
C25 C 0.68757(14) 0.2761(3) 0.62807(14) 0.0412(8) Uani 1 1 d .
H55 H 0.6987 0.2452 0.6662 0.062 Uiso 1 1 calc R
H56 H 0.6867 0.3570 0.6302 0.062 Uiso 1 1 calc R
H57 H 0.7153 0.2534 0.6073 0.062 Uiso 1 1 calc R
C26 C 0.58478(15) 0.2781(3) 0.62851(14) 0.0441(8) Uani 1 1 d .
H58 H 0.5965 0.2564 0.6682 0.066 Uiso 1 1 calc R
H59 H 0.5469 0.2475 0.6111 0.066 Uiso 1 1 calc R
H60 H 0.5833 0.3591 0.6257 0.066 Uiso 1 1 calc R
C27 C 0.62895(15) 0.1057(2) 0.60365(14) 0.0401(8) Uani 1 1 d .
H61 H 0.6596 0.0750 0.5889 0.060 Uiso 1 1 calc R
H62 H 0.5922 0.0756 0.5824 0.060 Uiso 1 1 calc R
H63 H 0.6354 0.0859 0.6434 0.060 Uiso 1 1 calc R
Si6 Si 0.60610(4) 0.01895(7) 0.41161(4) 0.03008(19) Uani 1 1 d .
C28 C 0.53291(16) 0.0012(3) 0.4238(2) 0.0642(12) Uani 1 1 d .
H64 H 0.5135 -0.0611 0.4014 0.096 Uiso 1 1 calc R
H65 H 0.5107 0.0690 0.4127 0.096 Uiso 1 1 calc R
H66 H 0.5365 -0.0134 0.4638 0.096 Uiso 1 1 calc R
C29 C 0.59310(17) 0.0551(3) 0.33253(14) 0.0486(9) Uani 1 1 d .
C30 C 0.5565(3) -0.0315(4) 0.29397(18) 0.119(3) Uani 1 1 d .
H67 H 0.5246 -0.0533 0.3094 0.178 Uiso 1 1 calc R
H68 H 0.5799 -0.0966 0.2915 0.178 Uiso 1 1 calc R
H69 H 0.5417 0.0001 0.2563 0.178 Uiso 1 1 calc R
C31 C 0.56135(18) 0.1656(3) 0.32176(18) 0.0645(12) Uani 1 1 d .
H70 H 0.5555 0.1863 0.2821 0.097 Uiso 1 1 calc R
H71 H 0.5839 0.2229 0.3457 0.097 Uiso 1 1 calc R
H72 H 0.5243 0.1584 0.3306 0.097 Uiso 1 1 calc R
C32 C 0.6494(2) 0.0705(4) 0.31612(16) 0.0737(14) Uani 1 1 d .
H73 H 0.6417 0.0982 0.2774 0.111 Uiso 1 1 calc R
H74 H 0.6693 -0.0008 0.3187 0.111 Uiso 1 1 calc R
H75 H 0.6734 0.1237 0.3417 0.111 Uiso 1 1 calc R
C33 C 0.64294(15) -0.1226(2) 0.42992(13) 0.0385(7) Uani 1 1 d .
C34 C 0.64712(16) -0.1467(3) 0.49261(15) 0.0529(9) Uani 1 1 d .
H76 H 0.6678 -0.2163 0.5035 0.079 Uiso 1 1 calc R
H77 H 0.6086 -0.1529 0.4983 0.079 Uiso 1 1 calc R
H78 H 0.6676 -0.0861 0.5158 0.079 Uiso 1 1 calc R
C35 C 0.70332(16) -0.1267(3) 0.42153(15) 0.0516(10) Uani 1 1 d .
H79 H 0.7211 -0.1976 0.4353 0.077 Uiso 1 1 calc R
H80 H 0.7260 -0.0660 0.4425 0.077 Uiso 1 1 calc R
H81 H 0.7015 -0.1190 0.3814 0.077 Uiso 1 1 calc R
C36 C 0.6084(2) -0.2183(3) 0.39523(19) 0.0790(15) Uani 1 1 d .
H82 H 0.6062 -0.2072 0.3552 0.119 Uiso 1 1 calc R
H83 H 0.5698 -0.2194 0.4009 0.119 Uiso 1 1 calc R
H84 H 0.6274 -0.2889 0.4076 0.119 Uiso 1 1 calc R
Li1 Li 0.7500 0.6158(6) 0.7500 0.0413(19) Uani 1 2 d S
O1 O 0.77404(10) 0.52150(18) 0.69914(10) 0.0457(6) Uani 1 1 d .
C37 C 0.81086(17) 0.4262(3) 0.71569(18) 0.0572(10) Uani 1 1 d .
H85 H 0.8304 0.4298 0.7563 0.069 Uiso 1 1 calc R
H86 H 0.7884 0.3569 0.7083 0.069 Uiso 1 1 calc R
C38 C 0.8512(3) 0.4305(5) 0.6828(4) 0.163(4) Uani 1 1 d .
H87 H 0.8882 0.4580 0.7060 0.196 Uiso 1 1 calc R
H88 H 0.8572 0.3552 0.6694 0.196 Uiso 1 1 calc R
C39 C 0.8319(2) 0.4992(6) 0.6376(2) 0.111(2) Uani 1 1 d .
H89 H 0.8161 0.4551 0.6032 0.133 Uiso 1 1 calc R
H90 H 0.8635 0.5452 0.6315 0.133 Uiso 1 1 calc R
C40 C 0.78619(18) 0.5715(3) 0.65034(15) 0.0560(10) Uani 1 1 d .
H91 H 0.8001 0.6483 0.6585 0.067 Uiso 1 1 calc R
H92 H 0.7518 0.5723 0.6183 0.067 Uiso 1 1 calc R
O2 O 0.81170(12) 0.7138(2) 0.78379(13) 0.0639(8) Uani 1 1 d .
C41 C 0.86982(18) 0.6743(4) 0.80210(17) 0.0641(11) Uani 1 1 d .
H93 H 0.8884 0.6756 0.7706 0.077 Uiso 1 1 calc R
H94 H 0.8708 0.5976 0.8165 0.077 Uiso 1 1 calc R
C42 C 0.8993(3) 0.7515(5) 0.8478(2) 0.103(2) Uani 1 1 d .
H95 H 0.9203 0.8098 0.8331 0.124 Uiso 1 1 calc R
H96 H 0.9262 0.7112 0.8785 0.124 Uiso 1 1 calc R
C43 C 0.8510(4) 0.8001(5) 0.8680(2) 0.154(4) Uani 1 1 d .
H97 H 0.8399 0.7505 0.8954 0.185 Uiso 1 1 calc R
H98 H 0.8616 0.8733 0.8857 0.185 Uiso 1 1 calc R
C44 C 0.8060(3) 0.8100(4) 0.8174(3) 0.104(2) Uani 1 1 d .
H99 H 0.8100 0.8792 0.7972 0.125 Uiso 1 1 calc R
H100 H 0.7683 0.8102 0.8262 0.125 Uiso 1 1 calc R
Li2 Li 0.7500 0.6513(6) 0.2500 0.0372(17) Uani 1 2 d S
O3 O 0.70271(11) 0.5617(2) 0.28249(9) 0.0485(6) Uani 1 1 d .
C45 C 0.70692(18) 0.5276(3) 0.33964(15) 0.0526(10) Uani 1 1 d .
H101 H 0.6948 0.5883 0.3611 0.063 Uiso 1 1 calc R
H102 H 0.7467 0.5070 0.3587 0.063 Uiso 1 1 calc R
C46 C 0.66792(17) 0.4291(3) 0.33583(16) 0.0552(10) Uani 1 1 d .
H103 H 0.6298 0.4518 0.3396 0.066 Uiso 1 1 calc R
H104 H 0.6842 0.3738 0.3652 0.066 Uiso 1 1 calc R
C47 C 0.66449(17) 0.3838(3) 0.27778(16) 0.0528(9) Uani 1 1 d .
H105 H 0.6978 0.3363 0.2776 0.063 Uiso 1 1 calc R
H106 H 0.6290 0.3408 0.2632 0.063 Uiso 1 1 calc R
C48 C 0.66476(17) 0.4865(3) 0.24460(16) 0.0552(10) Uani 1 1 d .
H107 H 0.6790 0.4713 0.2110 0.066 Uiso 1 1 calc R
H108 H 0.6259 0.5181 0.2322 0.066 Uiso 1 1 calc R
O4 O 0.69977(12) 0.7455(2) 0.19661(10) 0.0562(7) Uani 1 1 d .
C49 C 0.67250(17) 0.7428(4) 0.13736(14) 0.0557(10) Uani 1 1 d .
H109 H 0.6812 0.6727 0.1204 0.067 Uiso 1 1 calc R
H110 H 0.6855 0.8055 0.1178 0.067 Uiso 1 1 calc R
C50 C 0.60978(17) 0.7517(4) 0.13306(18) 0.0633(11) Uani 1 1 d .
H111 H 0.5928 0.6778 0.1353 0.076 Uiso 1 1 calc R
H112 H 0.5895 0.7879 0.0974 0.076 Uiso 1 1 calc R
C51 C 0.6075(2) 0.8218(3) 0.1830(2) 0.0681(13) Uani 1 1 d .
H113 H 0.5964 0.8987 0.1711 0.082 Uiso 1 1 calc R
H114 H 0.5794 0.7914 0.2021 0.082 Uiso 1 1 calc R
C52 C 0.6663(2) 0.8193(4) 0.22166(19) 0.0905(18) Uani 1 1 d .
H115 H 0.6832 0.8944 0.2258 0.109 Uiso 1 1 calc R
H116 H 0.6651 0.7920 0.2593 0.109 Uiso 1 1 calc R
C53 C 0.50698(16) 0.4452(3) 0.28257(17) 0.0538(10) Uani 1 1 d .
H117 H 0.5092 0.3909 0.3110 0.065 Uiso 1 1 calc R
C54 C 0.50883(17) 0.5560(3) 0.29622(16) 0.0545(10) Uani 1 1 d .
H118 H 0.5123 0.5785 0.3340 0.065 Uiso 1 1 calc R
C55 C 0.50553(17) 0.6348(3) 0.25411(18) 0.0581(10) Uani 1 1 d .
H119 H 0.5070 0.7114 0.2632 0.070 Uiso 1 1 calc R
C56 C 0.50009(16) 0.6017(3) 0.19915(17) 0.0567(10) Uani 1 1 d .
H120 H 0.4973 0.6555 0.1704 0.068 Uiso 1 1 calc R
C57 C 0.49871(16) 0.4901(4) 0.18595(17) 0.0575(10) Uani 1 1 d .
H121 H 0.4956 0.4673 0.1483 0.069 Uiso 1 1 calc R
C58 C 0.50183(16) 0.4130(3) 0.22740(18) 0.0569(10) Uani 1 1 d .
H122 H 0.5004 0.3365 0.2182 0.068 Uiso 1 1 calc R

loop_
_atom_site_aniso_label
_atom_site_aniso_U_11
_atom_site_aniso_U_22
_atom_site_aniso_U_33
_atom_site_aniso_U_23
_atom_site_aniso_U_13
_atom_site_aniso_U_12
Ga1 0.02585(17) 0.02916(16) 0.03347(18) -0.00151(14) 0.00856(14) -0.00040(14)
Si1 0.0266(4) 0.0313(4) 0.0324(4) 0.0042(3) 0.0084(4) 0.0006(3)
Si2 0.0298(4) 0.0305(4) 0.0298(4) 0.0028(3) 0.0069(4) 0.0014(3)
C1 0.0332(19) 0.049(2) 0.051(2) 0.0126(17) 0.0007(17) 0.0006(15)
C2 0.0392(18) 0.0318(16) 0.0379(17) 0.0055(14) 0.0056(15) 0.0042(14)
C3 0.060(2) 0.0333(17) 0.052(2) 0.0009(16) 0.0063(19) 0.0080(17)
C4 0.048(2) 0.0415(19) 0.060(2) 0.0129(17) -0.002(2) -0.0124(16)
C5 0.062(2) 0.0412(18) 0.0397(19) -0.0027(16) 0.0107(18) 0.0096(18)
C6 0.066(2) 0.0415(19) 0.0343(18) 0.0066(15) 0.0176(18) 0.0102(17)
C7 0.122(4) 0.044(2) 0.034(2) -0.0006(17) 0.008(2) 0.007(2)
C8 0.092(3) 0.073(3) 0.064(3) 0.026(2) 0.053(3) 0.039(3)
C9 0.079(3) 0.047(2) 0.0381(19) 0.0092(16) 0.018(2) 0.011(2)
Si3 0.0279(4) 0.0380(4) 0.0272(4) 0.0018(4) 0.0090(4) 0.0038(4)
C10 0.0357(19) 0.073(2) 0.0413(19) 0.0141(18) 0.0164(17) 0.0145(17)
C11 0.050(2) 0.0410(17) 0.0296(16) -0.0010(14) 0.0126(16) 0.0081(16)
C12 0.100(3) 0.043(2) 0.038(2) -0.0074(16) 0.016(2) 0.002(2)
C13 0.060(3) 0.074(3) 0.0344(18) 0.0045(18) 0.0230(19) 0.018(2)
C14 0.042(2) 0.049(2) 0.0358(18) 0.0012(15) 0.0047(16) -0.0032(16)
C15 0.0381(19) 0.0410(17) 0.0328(17) 0.0027(14) 0.0103(15) -0.0092(14)
C16 0.053(2) 0.054(2) 0.044(2) -0.0068(17) 0.0130(19) -0.0174(18)
C17 0.054(2) 0.0305(16) 0.0415(19) -0.0005(14) 0.0121(17) 0.0078(15)
C18 0.069(3) 0.052(2) 0.048(2) 0.0072(18) 0.022(2) -0.020(2)
Si4 0.0256(4) 0.0321(4) 0.0330(4) -0.0051(3) 0.0070(4) -0.0017(3)
Si5 0.0261(4) 0.0289(4) 0.0314(4) -0.0001(3) 0.0088(4) 0.0006(3)
C19 0.0298(17) 0.047(2) 0.0456(19) -0.0008(16) 0.0121(16) 0.0019(14)
C20 0.0407(19) 0.0287(15) 0.0402(18) 0.0017(13) 0.0123(16) 0.0034(13)
C21 0.051(2) 0.0389(18) 0.050(2) 0.0130(16) 0.0168(19) 0.0063(16)
C22 0.043(2) 0.0343(17) 0.055(2) -0.0033(16) 0.0159(18) -0.0088(15)
C23 0.060(2) 0.0286(16) 0.058(2) -0.0028(16) 0.022(2) 0.0051(16)
C24 0.0351(17) 0.0366(16) 0.0305(16) -0.0017(13) 0.0110(14) -0.0004(13)
C25 0.0409(19) 0.0441(18) 0.0354(17) -0.0052(15) 0.0038(15) 0.0045(16)
C26 0.051(2) 0.050(2) 0.0380(18) -0.0003(16) 0.0232(17) 0.0031(17)
C27 0.052(2) 0.0342(17) 0.0367(18) 0.0061(14) 0.0155(17) 0.0009(15)
Si6 0.0272(4) 0.0287(4) 0.0335(4) -0.0026(3) 0.0063(4) -0.0026(3)
C28 0.042(2) 0.053(2) 0.105(4) -0.035(2) 0.032(2) -0.0204(18)
C29 0.067(3) 0.0332(17) 0.0343(18) -0.0004(14) -0.0074(18) -0.0009(17)
C30 0.207(7) 0.058(3) 0.047(3) 0.004(2) -0.050(3) -0.046(4)
C31 0.060(3) 0.051(2) 0.066(3) 0.019(2) -0.012(2) 0.004(2)
C32 0.123(4) 0.065(3) 0.048(2) 0.019(2) 0.047(3) 0.032(3)
C33 0.049(2) 0.0280(16) 0.0357(17) -0.0004(13) 0.0055(16) -0.0019(14)
C34 0.052(2) 0.057(2) 0.047(2) 0.0188(18) 0.0076(19) 0.0015(18)
C35 0.059(2) 0.053(2) 0.045(2) 0.0021(17) 0.0174(19) 0.0240(19)
C36 0.099(4) 0.0253(18) 0.086(3) -0.0023(19) -0.026(3) -0.004(2)
Li1 0.038(4) 0.038(4) 0.052(5) 0.000 0.017(4) 0.000
O1 0.0571(16) 0.0426(13) 0.0440(13) 0.0060(11) 0.0253(13) 0.0126(11)
C37 0.062(3) 0.0352(19) 0.065(3) 0.0008(18) -0.001(2) 0.0051(18)
C38 0.129(6) 0.077(4) 0.339(12) 0.074(6) 0.161(8) 0.053(4)
C39 0.087(4) 0.184(7) 0.077(4) -0.026(4) 0.048(3) 0.029(4)
C40 0.071(3) 0.066(3) 0.0358(19) 0.0048(18) 0.022(2) -0.001(2)
O2 0.0612(18) 0.0524(16) 0.090(2) -0.0279(15) 0.0412(17) -0.0117(13)
C41 0.064(3) 0.074(3) 0.050(2) -0.002(2) 0.006(2) -0.009(2)
C42 0.131(5) 0.102(4) 0.053(3) 0.009(3) -0.020(3) -0.066(4)
C43 0.343(13) 0.064(4) 0.053(3) -0.025(3) 0.049(6) -0.024(5)
C44 0.155(6) 0.053(3) 0.149(5) -0.040(3) 0.117(5) -0.033(3)
Li2 0.034(4) 0.039(4) 0.036(4) 0.000 0.004(3) 0.000
O3 0.0533(16) 0.0560(15) 0.0344(13) 0.0073(11) 0.0079(12) -0.0136(12)
C45 0.066(3) 0.058(2) 0.0361(19) 0.0053(17) 0.0171(19) 0.000(2)
C46 0.052(2) 0.067(3) 0.052(2) 0.019(2) 0.022(2) 0.003(2)
C47 0.048(2) 0.052(2) 0.058(2) 0.0033(18) 0.012(2) -0.0046(18)
C48 0.054(2) 0.066(3) 0.043(2) -0.0003(19) 0.0089(19) -0.017(2)
O4 0.0740(19) 0.0563(16) 0.0348(13) 0.0027(11) 0.0076(13) 0.0224(14)
C49 0.055(2) 0.080(3) 0.0309(18) 0.0073(18) 0.0077(18) 0.006(2)
C50 0.052(3) 0.078(3) 0.059(3) 0.010(2) 0.013(2) 0.005(2)
C51 0.074(3) 0.055(2) 0.087(3) 0.003(2) 0.042(3) -0.005(2)
C52 0.129(5) 0.088(3) 0.052(3) 0.002(2) 0.018(3) 0.069(3)
C53 0.049(2) 0.052(2) 0.054(2) 0.0113(19) 0.0030(19) 0.0086(18)
C54 0.056(2) 0.061(2) 0.045(2) -0.0015(19) 0.0098(19) 0.015(2)
C55 0.057(3) 0.041(2) 0.069(3) -0.0010(19) 0.002(2) 0.0006(18)
C56 0.047(2) 0.065(3) 0.055(2) 0.015(2) 0.008(2) -0.0050(19)
C57 0.047(2) 0.079(3) 0.044(2) -0.005(2) 0.0075(19) 0.012(2)
C58 0.048(2) 0.046(2) 0.065(3) -0.006(2) -0.007(2) 0.0071(18)

loop_
_atom_type_symbol
_atom_type_description
_atom_type_scat_dispersion_real
_atom_type_scat_dispersion_imag
_atom_type_scat_source
C C 0.0033 0.0016 'International Tables Vol C Tables 4.2.6.8 and 6.1.1.4'
H H 0.0000 0.0000 'International Tables Vol C Tables 4.2.6.8 and 6.1.1.4'
Li Li -0.0003 0.0001 'International Tables Vol C Tables 4.2.6.8 and 6.1.1.4'
O O 0.0106 0.0060 'International Tables Vol C Tables 4.2.6.8 and 6.1.1.4'
Si Si 0.0817 0.0704 'International Tables Vol C Tables 4.2.6.8 and 6.1.1.4'
Ga Ga 0.2307 1.6083 'International Tables Vol C Tables 4.2.6.8 and 6.1.1.4'

loop_
_geom_angle_atom_site_label_1
_geom_angle_atom_site_label_2
_geom_angle_atom_site_label_3
_geom_angle
_geom_angle_site_symmetry_1
_geom_angle_site_symmetry_3
Si4 Ga1 Si1 161.61(3) . .
Ga1 Si1 Si3 110.46(4) . .
Ga1 Si1 Si2 112.67(4) . .
Si3 Si1 Si2 118.13(4) . .
C1 Si2 C2 105.18(15) . .
C1 Si2 C6 105.26(17) . .
C2 Si2 C6 111.82(14) . .
C1 Si2 Si1 109.05(11) . .
C2 Si2 Si1 118.67(10) . .
C6 Si2 Si1 106.10(11) . .
C5 C2 C4 107.3(3) . .
C5 C2 C3 107.5(3) . .
C4 C2 C3 108.9(3) . .
C5 C2 Si2 108.7(2) . .
C4 C2 Si2 111.8(2) . .
C3 C2 Si2 112.5(2) . .
C8 C6 C9 108.9(3) . .
C8 C6 C7 108.8(3) . .
C9 C6 C7 106.7(3) . .
C8 C6 Si2 111.9(3) . .
C9 C6 Si2 113.8(2) . .
C7 C6 Si2 106.4(2) . .
C10 Si3 C15 105.91(16) . .
C10 Si3 C11 105.01(15) . .
C15 Si3 C11 111.62(14) . .
C10 Si3 Si1 109.74(11) . .
C15 Si3 Si1 105.33(9) . .
C11 Si3 Si1 118.62(11) . .
C12 C11 C14 107.4(3) . .
C12 C11 C13 107.3(3) . .
C14 C11 C13 108.4(3) . .
C12 C11 Si3 109.5(2) . .
C14 C11 Si3 112.7(2) . .
C13 C11 Si3 111.2(3) . .
C17 C15 C16 107.4(3) . .
C17 C15 C18 107.9(3) . .
C16 C15 C18 107.3(3) . .
C17 C15 Si3 112.4(2) . .
C16 C15 Si3 107.6(2) . .
C18 C15 Si3 113.9(2) . .
Ga1 Si4 Si6 113.84(4) . .
Ga1 Si4 Si5 112.10(4) . .
Si6 Si4 Si5 117.02(4) . .
C19 Si5 C24 105.11(14) . .
C19 Si5 C20 104.95(14) . .
C24 Si5 C20 113.15(14) . .
C19 Si5 Si4 111.19(11) . .
C24 Si5 Si4 116.26(10) . .
C20 Si5 Si4 105.70(10) . .
C21 C20 C22 108.6(3) . .
C21 C20 C23 107.6(3) . .
C22 C20 C23 107.8(3) . .
C21 C20 Si5 107.4(2) . .
C22 C20 Si5 111.9(2) . .
C23 C20 Si5 113.5(2) . .
C25 C24 C27 107.8(3) . .
C25 C24 C26 108.4(3) . .
C27 C24 C26 107.2(2) . .
C25 C24 Si5 112.3(2) . .
C27 C24 Si5 109.1(2) . .
C26 C24 Si5 111.8(2) . .
C28 Si6 C33 105.11(17) . .
C28 Si6 C29 105.4(2) . .
C33 Si6 C29 112.41(15) . .
C28 Si6 Si4 111.89(12) . .
C33 Si6 Si4 115.99(11) . .
C29 Si6 Si4 105.63(11) . .
C31 C29 C32 107.0(3) . .
C31 C29 C30 107.6(4) . .
C32 C29 C30 109.5(4) . .
C31 C29 Si6 108.4(3) . .
C32 C29 Si6 111.3(3) . .
C30 C29 Si6 112.8(3) . .
C35 C33 C34 107.9(3) . .
C35 C33 C36 107.6(3) . .
C34 C33 C36 107.3(3) . .
C35 C33 Si6 113.5(2) . .
C34 C33 Si6 107.9(2) . .
C36 C33 Si6 112.3(3) . .
O1 Li1 O1 105.8(4) 2_656 .
O1 Li1 O2 115.00(12) 2_656 .
O1 Li1 O2 108.67(10) . .
O1 Li1 O2 108.67(10) 2_656 2_656
O1 Li1 O2 115.00(12) . 2_656
O2 Li1 O2 104.0(4) . 2_656
C40 O1 C37 109.0(3) . .
C40 O1 Li1 117.5(3) . .
C37 O1 Li1 124.4(3) . .
C38 C37 O1 106.0(4) . .
C39 C38 C37 109.9(5) . .
C38 C39 C40 107.5(4) . .
O1 C40 C39 104.3(4) . .
C41 O2 C44 108.3(4) . .
C41 O2 Li1 121.3(3) . .
C44 O2 Li1 124.2(3) . .
O2 C41 C42 105.6(4) . .
C41 C42 C43 103.3(5) . .
C44 C43 C42 103.4(4) . .
C43 C44 O2 105.3(5) . .
O3 Li2 O3 110.3(4) . 2_655
O3 Li2 O4 113.38(10) . 2_655
O3 Li2 O4 106.30(11) 2_655 2_655
O3 Li2 O4 106.30(11) . .
O3 Li2 O4 113.38(10) 2_655 .
O4 Li2 O4 107.3(4) 2_655 .
C45 O3 C48 108.8(3) . .
C45 O3 Li2 132.3(2) . .
C48 O3 Li2 116.1(2) . .
O3 C45 C46 106.1(3) . .
C45 C46 C47 103.2(3) . .
C48 C47 C46 102.0(3) . .
O3 C48 C47 105.2(3) . .
C49 O4 C52 106.4(3) . .
C49 O4 Li2 136.6(3) . .
C52 O4 Li2 113.7(2) . .
O4 C49 C50 105.4(3) . .
C49 C50 C51 103.3(4) . .
C52 C51 C50 106.2(3) . .
O4 C52 C51 106.8(4) . .
C54 C53 C58 120.0(4) . .
C53 C54 C55 119.4(4) . .
C56 C55 C54 120.0(4) . .
C55 C56 C57 120.1(4) . .
C58 C57 C56 119.7(4) . .
C57 C58 C53 120.8(4) . .

loop_
_geom_bond_atom_site_label_1
_geom_bond_atom_site_label_2
_geom_bond_distance
_geom_bond_site_symmetry_2
Ga1 Si4 2.2775(9) .
Ga1 Si1 2.2828(9) .
Si1 Si3 2.3621(11) .
Si1 Si2 2.3627(11) .
Si2 C1 1.890(3) .
Si2 C2 1.931(3) .
Si2 C6 1.935(3) .
C2 C5 1.534(4) .
C2 C4 1.546(4) .
C2 C3 1.548(4) .
C6 C8 1.540(5) .
C6 C9 1.545(4) .
C6 C7 1.556(5) .
Si3 C10 1.891(3) .
Si3 C15 1.935(3) .
Si3 C11 1.947(3) .
C11 C12 1.530(5) .
C11 C14 1.528(5) .
C11 C13 1.542(4) .
C15 C17 1.530(4) .
C15 C16 1.537(5) .
C15 C18 1.543(4) .
Si4 Si6 2.3568(11) .
Si4 Si5 2.3615(11) .
Si5 C19 1.893(3) .
Si5 C24 1.932(3) .
Si5 C20 1.938(3) .
C20 C21 1.536(5) .
C20 C22 1.538(4) .
C20 C23 1.554(4) .
C24 C25 1.530(4) .
C24 C27 1.545(4) .
C24 C26 1.545(4) .
Si6 C28 1.885(3) .
Si6 C33 1.928(3) .
Si6 C29 1.938(3) .
C29 C31 1.529(5) .
C29 C32 1.530(6) .
C29 C30 1.532(5) .
C33 C35 1.529(5) .
C33 C34 1.545(4) .
C33 C36 1.549(5) .
Li1 O1 1.889(5) 2_656
Li1 O1 1.889(5) .
Li1 O2 1.922(5) .
Li1 O2 1.922(5) 2_656
O1 C40 1.438(4) .
O1 C37 1.449(4) .
C37 C38 1.420(7) .
C38 C39 1.369(8) .
C39 C40 1.504(6) .
O2 C41 1.446(5) .
O2 C44 1.453(5) .
C41 C42 1.495(6) .
C42 C43 1.500(9) .
C43 C44 1.435(9) .
Li2 O3 1.894(5) .
Li2 O3 1.894(5) 2_655
Li2 O4 1.919(5) 2_655
Li2 O4 1.919(5) .
O3 C45 1.442(4) .
O3 C48 1.450(4) .
C45 C46 1.507(5) .
C46 C47 1.510(5) .
C47 C48 1.486(5) .
O4 C49 1.438(4) .
O4 C52 1.443(4) .
C49 C50 1.500(5) .
C50 C51 1.504(6) .
C51 C52 1.498(6) .
C53 C54 1.377(5) .
C53 C58 1.385(5) .
C54 C55 1.393(5) .
C55 C56 1.382(5) .
C56 C57 1.384(5) .
C57 C58 1.368(5) .

loop_
_geom_torsion_atom_site_label_1
_geom_torsion_atom_site_label_2
_geom_torsion_atom_site_label_3
_geom_torsion_atom_site_label_4
_geom_torsion
_geom_torsion_site_symmetry_1
Si4 Ga1 Si1 Si3 -58.33(12) .
Si4 Ga1 Si1 Si2 167.16(9) .
Ga1 Si1 Si2 C1 166.08(12) .
Si3 Si1 Si2 C1 35.32(14) .
Ga1 Si1 Si2 C2 45.78(12) .
Si3 Si1 Si2 C2 -84.98(12) .
Ga1 Si1 Si2 C6 -81.00(13) .
Si3 Si1 Si2 C6 148.24(13) .
C1 Si2 C2 C5 -76.8(3) .
C6 Si2 C2 C5 169.5(2) .
Si1 Si2 C2 C5 45.5(3) .
C1 Si2 C2 C4 165.0(2) .
C6 Si2 C2 C4 51.3(3) .
Si1 Si2 C2 C4 -72.8(2) .
C1 Si2 C2 C3 42.1(3) .
C6 Si2 C2 C3 -71.6(3) .
Si1 Si2 C2 C3 164.4(2) .
C1 Si2 C6 C8 165.6(3) .
C2 Si2 C6 C8 -80.7(3) .
Si1 Si2 C6 C8 50.1(3) .
C1 Si2 C6 C9 -70.4(3) .
C2 Si2 C6 C9 43.3(3) .
Si1 Si2 C6 C9 174.1(3) .
C1 Si2 C6 C7 46.8(3) .
C2 Si2 C6 C7 160.5(2) .
Si1 Si2 C6 C7 -68.7(3) .
Ga1 Si1 Si3 C10 -151.71(14) .
Si2 Si1 Si3 C10 -19.97(15) .
Ga1 Si1 Si3 C15 94.69(11) .
Si2 Si1 Si3 C15 -133.56(11) .
Ga1 Si1 Si3 C11 -31.11(12) .
Si2 Si1 Si3 C11 100.64(12) .
C10 Si3 C11 C12 78.2(3) .
C15 Si3 C11 C12 -167.5(2) .
Si1 Si3 C11 C12 -44.8(3) .
C10 Si3 C11 C14 -162.2(2) .
C15 Si3 C11 C14 -47.9(3) .
Si1 Si3 C11 C14 74.8(2) .
C10 Si3 C11 C13 -40.2(3) .
C15 Si3 C11 C13 74.1(3) .
Si1 Si3 C11 C13 -163.2(2) .
C10 Si3 C15 C17 -169.1(2) .
C11 Si3 C15 C17 77.1(2) .
Si1 Si3 C15 C17 -52.9(2) .
C10 Si3 C15 C16 -51.1(2) .
C11 Si3 C15 C16 -164.8(2) .
Si1 Si3 C15 C16 65.1(2) .
C10 Si3 C15 C18 67.7(3) .
C11 Si3 C15 C18 -46.0(3) .
Si1 Si3 C15 C18 -176.1(2) .
Si1 Ga1 Si4 Si6 150.14(9) .
Si1 Ga1 Si4 Si5 -74.18(11) .
Ga1 Si4 Si5 C19 -157.63(11) .
Si6 Si4 Si5 C19 -23.46(13) .
Ga1 Si4 Si5 C24 -37.43(12) .
Si6 Si4 Si5 C24 96.74(12) .
Ga1 Si4 Si5 C20 89.02(11) .
Si6 Si4 Si5 C20 -136.81(11) .
C19 Si5 C20 C21 -46.5(2) .
C24 Si5 C20 C21 -160.5(2) .
Si4 Si5 C20 C21 71.2(2) .
C19 Si5 C20 C22 -165.5(2) .
C24 Si5 C20 C22 80.5(3) .
Si4 Si5 C20 C22 -47.8(2) .
C19 Si5 C20 C23 72.3(3) .
C24 Si5 C20 C23 -41.8(3) .
Si4 Si5 C20 C23 -170.1(2) .
C19 Si5 C24 C25 -163.4(2) .
C20 Si5 C24 C25 -49.4(3) .
Si4 Si5 C24 C25 73.2(2) .
C19 Si5 C24 C27 77.2(2) .
C20 Si5 C24 C27 -168.9(2) .
Si4 Si5 C24 C27 -46.3(2) .
C19 Si5 C24 C26 -41.3(3) .
C20 Si5 C24 C26 72.7(3) .
Si4 Si5 C24 C26 -164.68(19) .
Ga1 Si4 Si6 C28 136.11(17) .
Si5 Si4 Si6 C28 2.71(17) .
Ga1 Si4 Si6 C33 15.56(12) .
Si5 Si4 Si6 C33 -117.84(12) .
Ga1 Si4 Si6 C29 -109.67(13) .
Si5 Si4 Si6 C29 116.93(13) .
C28 Si6 C29 C31 63.4(3) .
C33 Si6 C29 C31 177.3(3) .
Si4 Si6 C29 C31 -55.2(3) .
C28 Si6 C29 C32 -179.2(3) .
C33 Si6 C29 C32 -65.2(3) .
Si4 Si6 C29 C32 62.2(3) .
C28 Si6 C29 C30 -55.7(4) .
C33 Si6 C29 C30 58.3(4) .
Si4 Si6 C29 C30 -174.3(3) .
C28 Si6 C33 C35 178.8(3) .
C29 Si6 C33 C35 64.6(3) .
Si4 Si6 C33 C35 -57.1(3) .
C28 Si6 C33 C34 -61.7(3) .
C29 Si6 C33 C34 -175.9(2) .
Si4 Si6 C33 C34 62.4(2) .
C28 Si6 C33 C36 56.4(3) .
C29 Si6 C33 C36 -57.8(3) .
Si4 Si6 C33 C36 -179.5(3) .
O1 Li1 O1 C40 170.4(3) 2_656
O2 Li1 O1 C40 -65.5(3) .
O2 Li1 O1 C40 50.5(4) 2_656
O1 Li1 O1 C37 -46.5(3) 2_656
O2 Li1 O1 C37 77.6(4) .
O2 Li1 O1 C37 -166.4(3) 2_656
C40 O1 C37 C38 9.5(6) .
Li1 O1 C37 C38 -136.2(5) .
O1 C37 C38 C39 -17.6(8) .
C37 C38 C39 C40 18.5(9) .
C37 O1 C40 C39 1.1(5) .
Li1 O1 C40 C39 149.5(3) .
C38 C39 C40 O1 -11.9(7) .
O1 Li1 O2 C41 76.2(4) 2_656
O1 Li1 O2 C41 -42.2(4) .
O2 Li1 O2 C41 -165.1(3) 2_656
O1 Li1 O2 C44 -72.8(5) 2_656
O1 Li1 O2 C44 168.8(4) .
O2 Li1 O2 C44 45.9(4) 2_656
C44 O2 C41 C42 -0.7(5) .
Li1 O2 C41 C42 -154.0(3) .
O2 C41 C42 C43 22.4(5) .
C41 C42 C43 C44 -36.2(6) .
C42 C43 C44 O2 36.2(6) .
C41 O2 C44 C43 -22.5(5) .
Li1 O2 C44 C43 129.8(5) .
O3 Li2 O3 C45 99.4(4) 2_655
O4 Li2 O3 C45 -19.7(5) 2_655
O4 Li2 O3 C45 -137.3(3) .
O3 Li2 O3 C48 -59.4(2) 2_655
O4 Li2 O3 C48 -178.5(3) 2_655
O4 Li2 O3 C48 63.9(4) .
C48 O3 C45 C46 -1.9(4) .
Li2 O3 C45 C46 -161.9(4) .
O3 C45 C46 C47 24.3(4) .
C45 C46 C47 C48 -36.8(4) .
C45 O3 C48 C47 -21.8(4) .
Li2 O3 C48 C47 141.8(3) .
C46 C47 C48 O3 36.2(4) .
O3 Li2 O4 C49 -93.3(4) .
O3 Li2 O4 C49 28.0(5) 2_655
O4 Li2 O4 C49 145.1(4) 2_655
O3 Li2 O4 C52 62.5(4) .
O3 Li2 O4 C52 -176.1(4) 2_655
O4 Li2 O4 C52 -59.1(3) 2_655
C52 O4 C49 C50 -34.9(5) .
Li2 O4 C49 C50 122.1(4) .
O4 C49 C50 C51 31.8(4) .
C49 C50 C51 C52 -17.1(5) .
C49 O4 C52 C51 23.7(5) .
Li2 O4 C52 C51 -139.3(3) .
C50 C51 C52 O4 -3.3(5) .
C58 C53 C54 C55 -0.1(6) .
C53 C54 C55 C56 0.4(6) .
C54 C55 C56 C57 -0.9(6) .
C55 C56 C57 C58 1.0(6) .
C56 C57 C58 C53 -0.7(6) .
C54 C53 C58 C57 0.2(6) .
